data_7052353
loop_
_publ_author_name
'Edwin C. Constable'
'H.-J. G\"untherodt'
'Catherine E. Housecroft'
'Leo Merz'
'Markus Neuburger'
'Silvia Schaffner'
'Yaqiu Tao'

_publ_section_title
;
 An evaluation of the relationship between two- and three-dimensional
 packing in self-organised monolayers and bulk crystals of amphiphilic
 2,2&#x2032;:6&#x2032;,2&#x2033;-terpyridines
;
_journal_issue 10
_journal_name_full 'New Journal of Chemistry'
_journal_page_first 1470
_journal_paper_doi 10.1039/b608136c
_journal_volume 30
_journal_year 2006
_chemical_compound_source
;
?
;
_chemical_formula_moiety ' C39 H51 N3 O1 '
_chemical_formula_sum 'C39 H51 N3 O'
_chemical_formula_weight 577.85
_chemical_name_systematic
;
?
;
_space_group_IT_number 2
_symmetry_cell_setting triclinic
_symmetry_space_group_name_Hall '-P 1'
_symmetry_space_group_name_H-M 'P -1'
_atom_sites_solution_hydrogens geom
_atom_sites_solution_primary direct
_audit_creation_date 04-09-29
_audit_creation_method CRYSTALS_ver_12.20
_cell_angle_alpha 98.7916(11)
_cell_angle_beta 93.2600(14)
_cell_angle_gamma 107.2415(13)
_cell_formula_units_Z 2
_cell_length_a 6.45410(10)
_cell_length_b 10.0694(2)
_cell_length_c 26.7131(6)
_cell_measurement_reflns_used 7635
_cell_measurement_temperature 123
_cell_measurement_theta_max 28
_cell_measurement_theta_min 3
_cell_volume 1628.93(6)
_computing_cell_refinement
;
Denzo/Scalepack (Otwinowski & Minor, 1996)
;
_computing_data_collection
;
COLLECT (Nonius BV, 1997)
;
_computing_data_reduction
;
Denzo/Scalepack (Otwinowski & Minor, 1996)
;
_computing_molecular_graphics
;
CAMERON (Watkin et al 1996)
;
_computing_publication_material
;
CRYSTALS (Watkin et al 2003)
;
_computing_structure_refinement
;
CRYSTALS (Watkin et al 2003)
;
_computing_structure_solution
;
SIR92 (Altomare et al, 1994)
;
_diffrn_ambient_temperature 123
_diffrn_measured_fraction_theta_full 0.997
_diffrn_measured_fraction_theta_max 0.997
_diffrn_measurement_device_type
;
Nonius Kappa CCD
;
_diffrn_measurement_method '\f & \w scans'
_diffrn_radiation_monochromator graphite
_diffrn_radiation_type 'Mo K\a'
_diffrn_radiation_wavelength 0.71073
_diffrn_reflns_av_R_equivalents 0.02
_diffrn_reflns_limit_h_max 8
_diffrn_reflns_limit_h_min -8
_diffrn_reflns_limit_k_max 13
_diffrn_reflns_limit_k_min -13
_diffrn_reflns_limit_l_max 35
_diffrn_reflns_limit_l_min -35
_diffrn_reflns_number 15143
_diffrn_reflns_theta_full 27.848
_diffrn_reflns_theta_max 27.848
_diffrn_reflns_theta_min 3.105
_diffrn_standards_decay_% 0.00
_diffrn_standards_interval_count 0
_diffrn_standards_interval_time 0
_diffrn_standards_number 0
_exptl_absorpt_coefficient_mu 0.070
_exptl_absorpt_correction_T_max 1.00
_exptl_absorpt_correction_T_min 0.99
_exptl_absorpt_correction_type multi-scan
_exptl_absorpt_process_details
;
Denzo/Scalepack (Otwinowski & Minor, 1996)
;
_exptl_crystal_colour ' colorless '
_exptl_crystal_density_diffrn 1.178
_exptl_crystal_description ' plate '
_exptl_crystal_F_000 628
_exptl_crystal_size_max 0.20
_exptl_crystal_size_mid 0.08
_exptl_crystal_size_min 0.06
_refine_diff_density_max 0.20
_refine_diff_density_min -0.20
_refine_ls_extinction_coef 130(10)
_refine_ls_extinction_method 'Larson 1970 Crystallographic Computing eq 22'
_refine_ls_goodness_of_fit_ref 1.1594
_refine_ls_hydrogen_treatment mixed
_refine_ls_matrix_type full
_refine_ls_number_parameters 389
_refine_ls_number_reflns 3956
_refine_ls_number_restraints 0
_refine_ls_R_factor_all 0.0489
_refine_ls_R_factor_gt 0.0399
_refine_ls_shift/su_max 0.000581
_refine_ls_structure_factor_coef F
_refine_ls_weighting_details
;
p=P(6)*max(Fo^2^,0) + (1-P(6))Fc^2^
Method = SHELXL 97 (Sheldrick, 1997)
W = 1. / [Sigma^2^(F*)+(P(1)p)^2^+P(2)p+P(4)+P(5)Sin(theta) ]
P(i) are:
0.100E-01 0.00 0.00 0.00 0.00 0.333
;
_refine_ls_weighting_scheme calc
_refine_ls_wR_factor_all 0.0369
_refine_ls_wR_factor_gt 0.0360
_refine_ls_wR_factor_ref 0.0360
_reflns_limit_h_max 8
_reflns_limit_h_min -8
_reflns_limit_k_max 13
_reflns_limit_k_min -13
_reflns_limit_l_max 35
_reflns_limit_l_min 0
_reflns_number_gt 3956
_reflns_number_total 7732
_reflns_threshold_expression I>2.00u(I)
_cod_data_source_file b608136c.txt
_cod_data_source_block yTao_c18PhTpy
_cod_depositor_comments
;
The following automatic conversions were performed:
'_symmetry_cell_setting' value 'Triclinic' changed to 'triclinic'
according to '/home/saulius/struct/CIF-dictionaries/cif_core.dic'
dictionary named 'cif_core.dic' version 2.4.1 from 2010-06-29.

Automatic conversion script
Id: cif_fix_enum 1527 2010-12-29 10:47:43Z saulius 
;
_cod_original_sg_symbol_H-M 'P -1 '
_cod_original_formula_sum ' C39 H51 N3 O1 '
_cod_database_code 7052353

loop_
_symmetry_equiv_pos_as_xyz
x,y,z
-x,-y,-z

loop_
_atom_site_label
_atom_site_type_symbol
_atom_site_fract_x
_atom_site_fract_y
_atom_site_fract_z
_atom_site_U_iso_or_equiv
_atom_site_occupancy
_atom_site_adp_type
_atom_site_refinement_flags_posn
_atom_site_refinement_flags_adp
_atom_site_refinement_flags_occupancy
_atom_site_disorder_assembly
_atom_site_disorder_group
_atom_site_attached_hydrogens
O1 O -0.35678(15) 0.09619(11) 0.77775(4) 0.0287 1.0000 Uani . . . . . .
N1 N 0.96315(19) 0.68205(14) 0.83153(5) 0.0278 1.0000 Uani . . . . . .
N2 N 0.95063(19) 0.43612(13) 0.91655(5) 0.0238 1.0000 Uani . . . . . .
N3 N 0.73746(19) 0.16819(14) 0.99190(5) 0.0290 1.0000 Uani . . . . . .
C1 C 1.1068(2) 0.79073(17) 0.81669(6) 0.0306 1.0000 Uani . . . . . .
C2 C 1.3290(2) 0.83391(18) 0.83141(6) 0.0313 1.0000 Uani . . . . . .
C3 C 1.4079(3) 0.75833(17) 0.86248(7) 0.0317 1.0000 Uani . . . . . .
C4 C 1.2632(2) 0.64626(17) 0.87890(6) 0.0273 1.0000 Uani . . . . . .
C5 C 1.0419(2) 0.61163(16) 0.86309(6) 0.0230 1.0000 Uani . . . . . .
C6 C 0.8776(2) 0.49312(16) 0.87949(6) 0.0217 1.0000 Uani . . . . . .
C7 C 0.6631(2) 0.44425(16) 0.85678(6) 0.0228 1.0000 Uani . . . . . .
C8 C 0.5120(2) 0.33105(16) 0.87195(6) 0.0213 1.0000 Uani . . . . . .
C9 C 0.5873(2) 0.27485(16) 0.91111(6) 0.0239 1.0000 Uani . . . . . .
C10 C 0.8045(2) 0.32875(16) 0.93210(6) 0.0223 1.0000 Uani . . . . . .
C11 C 0.8879(2) 0.26530(16) 0.97269(6) 0.0240 1.0000 Uani . . . . . .
C12 C 1.1099(2) 0.30258(17) 0.98839(6) 0.0282 1.0000 Uani . . . . . .
C13 C 1.1794(3) 0.23752(18) 1.02499(6) 0.0319 1.0000 Uani . . . . . .
C14 C 1.0264(3) 0.13849(18) 1.04529(6) 0.0315 1.0000 Uani . . . . . .
C15 C 0.8088(3) 0.10771(17) 1.02761(6) 0.0315 1.0000 Uani . . . . . .
C16 C 0.2841(2) 0.27162(16) 0.84671(6) 0.0203 1.0000 Uani . . . . . .
C17 C 0.2089(2) 0.32986(16) 0.80810(6) 0.0232 1.0000 Uani . . . . . .
C18 C -0.0023(2) 0.27572(16) 0.78396(6) 0.0227 1.0000 Uani . . . . . .
C19 C -0.1443(2) 0.15986(16) 0.79847(6) 0.0223 1.0000 Uani . . . . . .
C20 C -0.0750(2) 0.09891(17) 0.83677(6) 0.0273 1.0000 Uani . . . . . .
C21 C 0.1359(2) 0.15391(16) 0.86029(6) 0.0259 1.0000 Uani . . . . . .
C22 C -0.4443(2) 0.15008(17) 0.73733(6) 0.0237 1.0000 Uani . . . . . .
C23 C -0.6755(2) 0.05381(16) 0.72294(6) 0.0239 1.0000 Uani . . . . . .
C24 C -0.7959(2) 0.08413(16) 0.67734(6) 0.0238 1.0000 Uani . . . . . .
C25 C -1.0268(2) -0.01905(16) 0.66523(6) 0.0243 1.0000 Uani . . . . . .
C26 C -1.1568(2) -0.00138(16) 0.61874(6) 0.0246 1.0000 Uani . . . . . .
C27 C -1.3854(2) -0.10800(16) 0.60816(6) 0.0238 1.0000 Uani . . . . . .
C28 C -1.5196(2) -0.09642(16) 0.56126(6) 0.0249 1.0000 Uani . . . . . .
C29 C -1.7476(2) -0.20257(16) 0.55200(6) 0.0249 1.0000 Uani . . . . . .
C30 C -1.8826(2) -0.19334(16) 0.50463(6) 0.0250 1.0000 Uani . . . . . .
C31 C -2.1116(2) -0.29888(16) 0.49580(6) 0.0257 1.0000 Uani . . . . . .
C32 C -2.2458(2) -0.28982(16) 0.44844(6) 0.0254 1.0000 Uani . . . . . .
C33 C -2.4749(2) -0.39506(16) 0.43959(6) 0.0261 1.0000 Uani . . . . . .
C34 C -2.6096(2) -0.38620(16) 0.39225(6) 0.0261 1.0000 Uani . . . . . .
C35 C -2.8380(2) -0.49198(16) 0.38339(6) 0.0266 1.0000 Uani . . . . . .
C36 C -2.9743(2) -0.48353(16) 0.33626(6) 0.0257 1.0000 Uani . . . . . .
C37 C -3.2021(2) -0.58984(16) 0.32748(6) 0.0272 1.0000 Uani . . . . . .
C38 C -3.3414(2) -0.57713(17) 0.28172(6) 0.0271 1.0000 Uani . . . . . .
C39 C -3.5690(2) -0.68446(17) 0.27299(6) 0.0342 1.0000 Uani . . . . . .
H11 H 1.0494(2) 0.84356(17) 0.79337(6) 0.0326 1.0000 Uiso R . . . . .
H21 H 1.4288(2) 0.91804(18) 0.82012(6) 0.0357 1.0000 Uiso R . . . . .
H31 H 1.5681(3) 0.78440(17) 0.87291(7) 0.0337 1.0000 Uiso R . . . . .
H41 H 1.3168(2) 0.59034(17) 0.90160(6) 0.0300 1.0000 Uiso R . . . . .
H71 H 0.6172(2) 0.49073(16) 0.82949(6) 0.0248 1.0000 Uiso R . . . . .
H91 H 0.4852(2) 0.19541(16) 0.92437(6) 0.0275 1.0000 Uiso R . . . . .
H121 H 1.2168(2) 0.37563(17) 0.97334(6) 0.0320 1.0000 Uiso R . . . . .
H131 H 1.3382(3) 0.26138(18) 1.03658(6) 0.0356 1.0000 Uiso R . . . . .
H141 H 1.0717(3) 0.09022(18) 1.07205(6) 0.0363 1.0000 Uiso R . . . . .
H151 H 0.6976(3) 0.03649(17) 1.04244(6) 0.0369 1.0000 Uiso R . . . . .
H171 H 0.3112(2) 0.41426(16) 0.79752(6) 0.0255 1.0000 Uiso R . . . . .
H181 H -0.0512(2) 0.31946(16) 0.75617(6) 0.0269 1.0000 Uiso R . . . . .
H201 H -0.1784(2) 0.01507(17) 0.84742(6) 0.0292 1.0000 Uiso R . . . . .
H211 H 0.1847(2) 0.10842(16) 0.88754(6) 0.0293 1.0000 Uiso R . . . . .
H221 H -0.4433(2) 0.24924(17) 0.74955(6) 0.0270 1.0000 Uiso R . . . . .
H222 H -0.3579(2) 0.14764(17) 0.70748(6) 0.0270 1.0000 Uiso R . . . . .
H231 H -0.7599(2) 0.06355(16) 0.75281(6) 0.0278 1.0000 Uiso R . . . . .
H232 H -0.6715(2) -0.04560(16) 0.71467(6) 0.0278 1.0000 Uiso R . . . . .
H241 H -0.8041(2) 0.18264(16) 0.68525(6) 0.0269 1.0000 Uiso R . . . . .
H242 H -0.7135(2) 0.07481(16) 0.64707(6) 0.0269 1.0000 Uiso R . . . . .
H251 H -1.1079(2) -0.00637(16) 0.69549(6) 0.0266 1.0000 Uiso R . . . . .
H252 H -1.0155(2) -0.11703(16) 0.65920(6) 0.0266 1.0000 Uiso R . . . . .
H261 H -1.1700(2) 0.09611(16) 0.62458(6) 0.0274 1.0000 Uiso R . . . . .
H262 H -1.0769(2) -0.01409(16) 0.58826(6) 0.0274 1.0000 Uiso R . . . . .
H271 H -1.4658(2) -0.09291(16) 0.63835(6) 0.0257 1.0000 Uiso R . . . . .
H272 H -1.3710(2) -0.20520(16) 0.60365(6) 0.0257 1.0000 Uiso R . . . . .
H281 H -1.5329(2) 0.00103(16) 0.56543(6) 0.0282 1.0000 Uiso R . . . . .
H282 H -1.4411(2) -0.11314(16) 0.53087(6) 0.0282 1.0000 Uiso R . . . . .
H291 H -1.8262(2) -0.18510(16) 0.58230(6) 0.0266 1.0000 Uiso R . . . . .
H292 H -1.7339(2) -0.29986(16) 0.54825(6) 0.0266 1.0000 Uiso R . . . . .
H301 H -1.8952(2) -0.09580(16) 0.50822(6) 0.0272 1.0000 Uiso R . . . . .
H302 H -1.8048(2) -0.21173(16) 0.47427(6) 0.0272 1.0000 Uiso R . . . . .
H311 H -2.1897(2) -0.28029(16) 0.52609(6) 0.0279 1.0000 Uiso R . . . . .
H312 H -2.0990(2) -0.39642(16) 0.49232(6) 0.0279 1.0000 Uiso R . . . . .
H321 H -2.2580(2) -0.19220(16) 0.45191(6) 0.0278 1.0000 Uiso R . . . . .
H322 H -2.1676(2) -0.30850(16) 0.41816(6) 0.0278 1.0000 Uiso R . . . . .
H331 H -2.5527(2) -0.37644(16) 0.46992(6) 0.0283 1.0000 Uiso R . . . . .
H332 H -2.4624(2) -0.49264(16) 0.43608(6) 0.0283 1.0000 Uiso R . . . . .
H341 H -2.6230(2) -0.28885(16) 0.39587(6) 0.0279 1.0000 Uiso R . . . . .
H342 H -2.5312(2) -0.40410(16) 0.36195(6) 0.0279 1.0000 Uiso R . . . . .
H351 H -2.9160(2) -0.47432(16) 0.41379(6) 0.0289 1.0000 Uiso R . . . . .
H352 H -2.8245(2) -0.58930(16) 0.37963(6) 0.0289 1.0000 Uiso R . . . . .
H361 H -2.9886(2) -0.38637(16) 0.33999(6) 0.0279 1.0000 Uiso R . . . . .
H362 H -2.8966(2) -0.50111(16) 0.30580(6) 0.0279 1.0000 Uiso R . . . . .
H371 H -3.2778(2) -0.57491(16) 0.35853(6) 0.0307 1.0000 Uiso R . . . . .
H372 H -3.1882(2) -0.68717(16) 0.32227(6) 0.0307 1.0000 Uiso R . . . . .
H381 H -3.3562(2) -0.48003(17) 0.28708(6) 0.0305 1.0000 Uiso R . . . . .
H382 H -3.2650(2) -0.59123(17) 0.25074(6) 0.0305 1.0000 Uiso R . . . . .
H391 H -3.6531(2) -0.67153(17) 0.24248(6) 0.0391 1.0000 Uiso R . . . . .
H392 H -3.6470(2) -0.67077(17) 0.30372(6) 0.0391 1.0000 Uiso R . . . . .
H393 H -3.5557(2) -0.78197(17) 0.26738(6) 0.0391 1.0000 Uiso R . . . . .

loop_
_atom_site_aniso_label
_atom_site_aniso_U_11
_atom_site_aniso_U_22
_atom_site_aniso_U_33
_atom_site_aniso_U_23
_atom_site_aniso_U_13
_atom_site_aniso_U_12
O1 0.0201(6) 0.0341(7) 0.0294(7) 0.0127(5) -0.0055(5) 0.0026(5)
N1 0.0233(8) 0.0260(8) 0.0327(9) 0.0104(7) 0.0003(6) 0.0036(6)
N2 0.0218(7) 0.0240(8) 0.0246(9) 0.0046(6) 0.0017(6) 0.0055(6)
N3 0.0265(8) 0.0324(9) 0.0289(9) 0.0111(7) 0.0020(7) 0.0075(7)
C1 0.0271(10) 0.0272(10) 0.0370(12) 0.0122(8) -0.0002(8) 0.0048(8)
C2 0.0235(9) 0.0303(10) 0.0351(12) 0.0097(9) 0.0006(8) -0.0008(8)
C3 0.0202(9) 0.0325(11) 0.0376(12) 0.0091(9) -0.0013(8) 0.0001(8)
C4 0.0200(9) 0.0276(10) 0.0325(11) 0.0070(8) -0.0026(7) 0.0050(7)
C5 0.0223(9) 0.0214(9) 0.0248(10) 0.0039(8) 0.0021(7) 0.0061(7)
C6 0.0197(9) 0.0220(9) 0.0237(10) 0.0037(8) 0.0018(7) 0.0071(7)
C7 0.0197(9) 0.0236(10) 0.0254(10) 0.0052(8) -0.0001(7) 0.0071(7)
C8 0.0174(8) 0.0218(9) 0.0241(10) 0.0029(8) 0.0031(7) 0.0055(7)
C9 0.0188(9) 0.0260(10) 0.0262(11) 0.0078(8) 0.0025(7) 0.0046(7)
C10 0.0205(9) 0.0242(10) 0.0217(10) 0.0038(8) 0.0020(7) 0.0067(7)
C11 0.0218(9) 0.0255(10) 0.0232(10) 0.0038(8) 0.0009(7) 0.0056(7)
C12 0.0234(9) 0.0320(11) 0.0273(11) 0.0075(8) -0.0009(8) 0.0054(8)
C13 0.0256(10) 0.0378(11) 0.0309(11) 0.0065(9) -0.0064(8) 0.0090(8)
C14 0.0349(11) 0.0360(11) 0.0245(11) 0.0073(8) -0.0052(8) 0.0130(9)
C15 0.0335(10) 0.0339(11) 0.0287(11) 0.0124(9) 0.0042(8) 0.0095(8)
C16 0.0166(8) 0.0215(9) 0.0216(10) 0.0030(7) 0.0012(7) 0.0048(7)
C17 0.0195(9) 0.0222(10) 0.0272(10) 0.0082(8) 0.0042(7) 0.0034(7)
C18 0.0207(9) 0.0252(10) 0.0232(10) 0.0080(8) -0.0009(7) 0.0076(7)
C19 0.0147(8) 0.0271(10) 0.0228(10) 0.0042(8) -0.0020(7) 0.0040(7)
C20 0.0204(9) 0.0278(10) 0.0313(11) 0.0128(8) -0.0001(8) 0.0003(7)
C21 0.0219(9) 0.0293(10) 0.0265(11) 0.0104(8) -0.0024(7) 0.0059(8)
C22 0.0208(9) 0.0290(10) 0.0217(10) 0.0074(8) -0.0012(7) 0.0075(7)
C23 0.0196(8) 0.0263(10) 0.0242(10) 0.0037(7) -0.0004(7) 0.0057(7)
C24 0.0200(8) 0.0270(10) 0.0238(10) 0.0055(8) -0.0009(7) 0.0063(7)
C25 0.0203(8) 0.0271(10) 0.0243(10) 0.0048(8) -0.0011(7) 0.0063(7)
C26 0.0204(9) 0.0297(10) 0.0230(10) 0.0060(8) -0.0012(7) 0.0065(7)
C27 0.0205(8) 0.0272(10) 0.0223(10) 0.0047(8) 0.0000(7) 0.0055(7)
C28 0.0214(9) 0.0278(10) 0.0240(10) 0.0054(8) -0.0015(7) 0.0057(7)
C29 0.0211(8) 0.0277(10) 0.0241(10) 0.0052(8) -0.0011(7) 0.0051(7)
C30 0.0215(9) 0.0271(10) 0.0245(10) 0.0043(8) -0.0012(7) 0.0057(7)
C31 0.0217(9) 0.0286(10) 0.0251(10) 0.0050(8) -0.0023(7) 0.0057(7)
C32 0.0209(8) 0.0276(10) 0.0253(10) 0.0045(8) -0.0019(7) 0.0050(7)
C33 0.0225(9) 0.0290(10) 0.0256(10) 0.0057(8) -0.0012(7) 0.0063(7)
C34 0.0223(9) 0.0291(10) 0.0253(10) 0.0054(8) -0.0008(7) 0.0059(7)
C35 0.0226(9) 0.0287(10) 0.0265(10) 0.0052(8) -0.0018(7) 0.0057(7)
C36 0.0229(9) 0.0268(10) 0.0257(10) 0.0058(8) -0.0014(7) 0.0051(7)
C37 0.0240(9) 0.0269(10) 0.0280(11) 0.0058(8) -0.0037(7) 0.0046(7)
C38 0.0243(9) 0.0306(10) 0.0252(10) 0.0052(8) -0.0029(7) 0.0077(7)
C39 0.0268(9) 0.0406(11) 0.0332(11) 0.0082(9) -0.0052(8) 0.0083(8)

loop_
_atom_type_symbol
_atom_type_scat_dispersion_real
_atom_type_scat_dispersion_imag
_atom_type_scat_Cromer_Mann_a1
_atom_type_scat_Cromer_Mann_b1
_atom_type_scat_Cromer_Mann_a2
_atom_type_scat_Cromer_Mann_b2
_atom_type_scat_Cromer_Mann_a3
_atom_type_scat_Cromer_Mann_b3
_atom_type_scat_Cromer_Mann_a4
_atom_type_scat_Cromer_Mann_b4
_atom_type_scat_Cromer_Mann_c
_atom_type_scat_source
'C ' 0.0033 0.0016 2.3100 20.8439 1.0200 10.2075 1.5886 0.5687 0.8650 51.6512 0.2156 International_Tables_Vol_IV_Table_2.2B
'H ' 0.0000 0.0000 0.4930 10.5109 0.3229 26.1257 0.1402 3.1424 0.0408 57.7998 0.0030 International_Tables_Vol_IV_Table_2.2B
'N ' 0.0061 0.0033 12.2126 0.0057 3.1322 9.8933 2.0125 28.9975 1.1663 0.5826 -11.5290 International_Tables_Vol_IV_Table_2.2B
'O ' 0.0106 0.0060 3.0485 13.2771 2.2868 5.7011 1.5463 0.3239 0.8670 32.9089 0.2508 International_Tables_Vol_IV_Table_2.2B

loop_
_geom_angle_atom_site_label_1
_geom_angle_site_symmetry_1
_geom_angle_atom_site_label_2
_geom_angle_site_symmetry_2
_geom_angle_atom_site_label_3
_geom_angle_site_symmetry_3
_geom_angle
_geom_angle_publ_flag
C19 . O1 . C22 . 119.62(12) yes
C1 . N1 . C5 . 117.25(13) yes
C6 . N2 . C10 . 116.91(13) yes
C11 . N3 . C15 . 117.35(13) yes
N1 . C1 . C2 . 124.09(16) yes
N1 . C1 . H11 . 117.668 no
C2 . C1 . H11 . 118.237 no
C1 . C2 . C3 . 117.97(16) yes
C1 . C2 . H21 . 120.840 no
C3 . C2 . H21 . 121.188 no
C2 . C3 . C4 . 119.31(15) yes
C2 . C3 . H31 . 120.204 no
C4 . C3 . H31 . 120.490 no
C3 . C4 . C5 . 118.99(15) yes
C3 . C4 . H41 . 120.640 no
C5 . C4 . H41 . 120.366 no
C4 . C5 . N1 . 122.34(15) yes
C4 . C5 . C6 . 121.83(15) yes
N1 . C5 . C6 . 115.82(13) yes
C5 . C6 . N2 . 115.86(13) yes
C5 . C6 . C7 . 121.07(15) yes
N2 . C6 . C7 . 123.07(15) yes
C6 . C7 . C8 . 120.28(15) yes
C6 . C7 . H71 . 119.809 no
C8 . C7 . H71 . 119.915 no
C7 . C8 . C9 . 116.35(14) yes
C7 . C8 . C16 . 121.64(14) yes
C9 . C8 . C16 . 122.00(14) yes
C8 . C9 . C10 . 120.36(15) yes
C8 . C9 . H91 . 120.015 no
C10 . C9 . H91 . 119.624 no
C9 . C10 . N2 . 123.00(15) yes
C9 . C10 . C11 . 120.55(15) yes
N2 . C10 . C11 . 116.42(13) yes
C10 . C11 . N3 . 116.25(13) yes
C10 . C11 . C12 . 121.25(15) yes
N3 . C11 . C12 . 122.48(15) yes
C11 . C12 . C13 . 119.00(16) yes
C11 . C12 . H121 . 120.163 no
C13 . C12 . H121 . 120.835 no
C12 . C13 . C14 . 119.05(15) yes
C12 . C13 . H131 . 120.589 no
C14 . C13 . H131 . 120.365 no
C13 . C14 . C15 . 118.28(16) yes
C13 . C14 . H141 . 120.852 no
C15 . C14 . H141 . 120.867 no
C14 . C15 . N3 . 123.84(16) yes
C14 . C15 . H151 . 118.397 no
N3 . C15 . H151 . 117.760 no
C8 . C16 . C17 . 121.69(14) yes
C8 . C16 . C21 . 121.60(14) yes
C17 . C16 . C21 . 116.71(13) yes
C16 . C17 . C18 . 122.57(15) yes
C16 . C17 . H171 . 118.611 no
C18 . C17 . H171 . 118.816 no
C17 . C18 . C19 . 119.11(15) yes
C17 . C18 . H181 . 120.707 no
C19 . C18 . H181 . 120.185 no
C18 . C19 . O1 . 124.94(14) yes
C18 . C19 . C20 . 119.93(13) yes
O1 . C19 . C20 . 115.13(14) yes
C19 . C20 . C21 . 120.20(15) yes
C19 . C20 . H201 . 119.889 no
C21 . C20 . H201 . 119.910 no
C16 . C21 . C20 . 121.47(15) yes
C16 . C21 . H211 . 118.983 no
C20 . C21 . H211 . 119.542 no
O1 . C22 . C23 . 105.43(12) yes
O1 . C22 . H221 . 110.361 no
C23 . C22 . H221 . 110.324 no
O1 . C22 . H222 . 110.757 no
C23 . C22 . H222 . 110.446 no
H221 . C22 . H222 . 109.467 no
C22 . C23 . C24 . 114.66(13) yes
C22 . C23 . H231 . 108.435 no
C24 . C23 . H231 . 107.915 no
C22 . C23 . H232 . 108.196 no
C24 . C23 . H232 . 108.091 no
H231 . C23 . H232 . 109.467 no
C23 . C24 . C25 . 111.00(12) yes
C23 . C24 . H241 . 109.149 no
C25 . C24 . H241 . 109.042 no
C23 . C24 . H242 . 108.947 no
C25 . C24 . H242 . 109.221 no
H241 . C24 . H242 . 109.467 no
C24 . C25 . C26 . 114.91(12) yes
C24 . C25 . H251 . 108.121 no
C26 . C25 . H251 . 108.359 no
C24 . C25 . H252 . 107.861 no
C26 . C25 . H252 . 108.039 no
H251 . C25 . H252 . 109.466 no
C25 . C26 . C27 . 112.65(12) yes
C25 . C26 . H261 . 108.575 no
C27 . C26 . H261 . 108.729 no
C25 . C26 . H262 . 108.891 no
C27 . C26 . H262 . 108.491 no
H261 . C26 . H262 . 109.467 no
C26 . C27 . C28 . 114.50(12) yes
C26 . C27 . H271 . 108.107 no
C28 . C27 . H271 . 107.918 no
C26 . C27 . H272 . 108.286 no
C28 . C27 . H272 . 108.495 no
H271 . C27 . H272 . 109.467 no
C27 . C28 . C29 . 113.41(12) yes
C27 . C28 . H281 . 108.762 no
C29 . C28 . H281 . 108.652 no
C27 . C28 . H282 . 108.210 no
C29 . C28 . H282 . 108.292 no
H281 . C28 . H282 . 109.467 no
C28 . C29 . C30 . 113.87(12) yes
C28 . C29 . H291 . 108.144 no
C30 . C29 . H291 . 108.337 no
C28 . C29 . H292 . 108.485 no
C30 . C29 . H292 . 108.481 no
H291 . C29 . H292 . 109.467 no
C29 . C30 . C31 . 113.68(12) yes
C29 . C30 . H301 . 108.510 no
C31 . C30 . H301 . 108.508 no
C29 . C30 . H302 . 108.381 no
C31 . C30 . H302 . 108.241 no
H301 . C30 . H302 . 109.467 no
C30 . C31 . C32 . 113.60(12) yes
C30 . C31 . H311 . 108.271 no
C32 . C31 . H311 . 108.371 no
C30 . C31 . H312 . 108.531 no
C32 . C31 . H312 . 108.547 no
H311 . C31 . H312 . 109.467 no
C31 . C32 . C33 . 113.69(12) yes
C31 . C32 . H321 . 108.496 no
C33 . C32 . H321 . 108.513 no
C31 . C32 . H322 . 108.322 no
C33 . C32 . H322 . 108.302 no
H321 . C32 . H322 . 109.467 no
C32 . C33 . C34 . 113.82(12) yes
C32 . C33 . H331 . 108.232 no
C34 . C33 . H331 . 108.372 no
C32 . C33 . H332 . 108.445 no
C34 . C33 . H332 . 108.450 no
H331 . C33 . H332 . 109.467 no
C33 . C34 . C35 . 113.68(12) yes
C33 . C34 . H341 . 108.462 no
C35 . C34 . H341 . 108.390 no
C33 . C34 . H342 . 108.374 no
C35 . C34 . H342 . 108.416 no
H341 . C34 . H342 . 109.467 no
C34 . C35 . C36 . 114.06(12) yes
C34 . C35 . H351 . 108.349 no
C36 . C35 . H351 . 108.275 no
C34 . C35 . H352 . 108.330 no
C36 . C35 . H352 . 108.297 no
H351 . C35 . H352 . 109.467 no
C35 . C36 . C37 . 113.83(12) yes
C35 . C36 . H361 . 108.437 no
C37 . C36 . H361 . 108.397 no
C35 . C36 . H362 . 108.412 no
C37 . C36 . H362 . 108.246 no
H361 . C36 . H362 . 109.467 no
C36 . C37 . C38 . 113.77(13) yes
C36 . C37 . H371 . 108.276 no
C38 . C37 . H371 . 108.285 no
C36 . C37 . H372 . 108.505 no
C38 . C37 . H372 . 108.481 no
H371 . C37 . H372 . 109.467 no
C37 . C38 . C39 . 113.49(13) yes
C37 . C38 . H381 . 108.446 no
C39 . C38 . H381 . 108.558 no
C37 . C38 . H382 . 108.235 no
C39 . C38 . H382 . 108.595 no
H381 . C38 . H382 . 109.467 no
C38 . C39 . H391 . 110.118 no
C38 . C39 . H392 . 109.159 no
H391 . C39 . H392 . 109.476 no
C38 . C39 . H393 . 109.121 no
H391 . C39 . H393 . 109.476 no
H392 . C39 . H393 . 109.476 no

loop_
_geom_bond_atom_site_label_1
_geom_bond_site_symmetry_1
_geom_bond_atom_site_label_2
_geom_bond_site_symmetry_2
_geom_bond_distance
_geom_bond_publ_flag
O1 . C19 . 1.3721(15) yes
O1 . C22 . 1.4388(17) yes
N1 . C1 . 1.3368(18) yes
N1 . C5 . 1.3491(18) yes
N2 . C6 . 1.3464(18) yes
N2 . C10 . 1.3447(18) yes
N3 . C11 . 1.3453(19) yes
N3 . C15 . 1.3366(19) yes
C1 . C2 . 1.3839(19) yes
C1 . H11 . 1.000 no
C2 . C3 . 1.379(2) yes
C2 . H21 . 1.000 no
C3 . C4 . 1.382(2) yes
C3 . H31 . 1.000 no
C4 . C5 . 1.3896(19) yes
C4 . H41 . 1.000 no
C5 . C6 . 1.484(2) yes
C6 . C7 . 1.3915(19) yes
C7 . C8 . 1.393(2) yes
C7 . H71 . 1.000 no
C8 . C9 . 1.391(2) yes
C8 . C16 . 1.4896(19) yes
C9 . C10 . 1.3930(19) yes
C9 . H91 . 1.000 no
C10 . C11 . 1.491(2) yes
C11 . C12 . 1.391(2) yes
C12 . C13 . 1.381(2) yes
C12 . H121 . 1.000 no
C13 . C14 . 1.381(2) yes
C13 . H131 . 1.000 no
C14 . C15 . 1.3829(19) yes
C14 . H141 . 1.000 no
C15 . H151 . 1.000 no
C16 . C17 . 1.393(2) yes
C16 . C21 . 1.397(2) yes
C17 . C18 . 1.3870(19) yes
C17 . H171 . 1.000 no
C18 . C19 . 1.377(2) yes
C18 . H181 . 1.000 no
C19 . C20 . 1.388(2) yes
C20 . C21 . 1.3794(19) yes
C20 . H201 . 1.000 no
C21 . H211 . 1.000 no
C22 . C23 . 1.5095(18) yes
C22 . H221 . 1.000 no
C22 . H222 . 1.000 no
C23 . C24 . 1.525(2) yes
C23 . H231 . 1.000 no
C23 . H232 . 1.000 no
C24 . C25 . 1.5267(18) yes
C24 . H241 . 1.000 no
C24 . H242 . 1.000 no
C25 . C26 . 1.5215(19) yes
C25 . H251 . 1.000 no
C25 . H252 . 1.000 no
C26 . C27 . 1.5264(18) yes
C26 . H261 . 1.000 no
C26 . H262 . 1.000 no
C27 . C28 . 1.5216(19) yes
C27 . H271 . 1.000 no
C27 . H272 . 1.000 no
C28 . C29 . 1.5210(18) yes
C28 . H281 . 1.000 no
C28 . H282 . 1.000 no
C29 . C30 . 1.5257(19) yes
C29 . H291 . 1.000 no
C29 . H292 . 1.000 no
C30 . C31 . 1.5236(19) yes
C30 . H301 . 1.000 no
C30 . H302 . 1.000 no
C31 . C32 . 1.5220(19) yes
C31 . H311 . 1.000 no
C31 . H312 . 1.000 no
C32 . C33 . 1.5232(18) yes
C32 . H321 . 1.000 no
C32 . H322 . 1.000 no
C33 . C34 . 1.5227(19) yes
C33 . H331 . 1.000 no
C33 . H332 . 1.000 no
C34 . C35 . 1.5220(18) yes
C34 . H341 . 1.000 no
C34 . H342 . 1.000 no
C35 . C36 . 1.5222(19) yes
C35 . H351 . 1.000 no
C35 . H352 . 1.000 no
C36 . C37 . 1.5209(19) yes
C36 . H361 . 1.000 no
C36 . H362 . 1.000 no
C37 . C38 . 1.5198(19) yes
C37 . H371 . 1.000 no
C37 . H372 . 1.000 no
C38 . C39 . 1.5242(19) yes
C38 . H381 . 1.000 no
C38 . H382 . 1.000 no
C39 . H391 . 1.000 no
C39 . H392 . 1.000 no
C39 . H393 . 1.000 no

loop_
_cod_related_entry_id
_cod_related_entry_database
_cod_related_entry_code
1 ChemSpider 21141720
